data_7206518
loop_
_publ_author_name
'Lemmerer, Andreas'
'Esterhuysen, Catharine'

_publ_section_title
;
 OHphenol&#x22EF;OHalcohol hydrogen-bonding as the preferred
 hydrogen-bonded interaction in the crystal structures of three isomers
 of methylolphenol: analysis of hydrogen-bonding interactions in phenol
 and alcohol containing molecules
;
_journal_issue 19
_journal_name_full CrystEngComm
_journal_page_first 5773
_journal_paper_doi 10.1039/c1ce05442b
_journal_volume 13
_journal_year 2011
_chemical_formula_moiety 'C7 H8 O2'
_chemical_formula_sum 'C7 H8 O2'
_chemical_formula_weight 124.13
_chemical_name_systematic
;
3-hydroxybenzylalcohol Z' = 3
;
_space_group_IT_number 14
_symmetry_cell_setting monoclinic
_symmetry_space_group_name_Hall '-P 2ybc'
_symmetry_space_group_name_H-M 'P 1 21/c 1'
_atom_sites_solution_hydrogens geom
_atom_sites_solution_primary direct
_atom_sites_solution_secondary difmap
_audit_conform_dict_location ftp://ftp.iucr.org/pub/cif_core.dic
_audit_conform_dict_name cif_core.dic
_audit_conform_dict_version 2.3
_audit_creation_date 2009-06-23T14:20:50-00:00
_audit_creation_method 'WinGX routine CIF_UPDATE'
_cell_angle_alpha 90
_cell_angle_beta 101.432(2)
_cell_angle_gamma 90
_cell_formula_units_Z 12
_cell_length_a 8.1867(11)
_cell_length_b 17.190(2)
_cell_length_c 13.7935(18)
_cell_measurement_reflns_used 4707
_cell_measurement_temperature 293(2)
_cell_measurement_theta_max 27.68
_cell_measurement_theta_min 2.37
_cell_volume 1902.6(4)
_computing_cell_refinement 'Bruker SAINT+, Bruker (1999)'
_computing_data_collection 'Bruker SMART, Bruker (1998)'
_computing_data_reduction 'Bruker SAINT+'
_computing_molecular_graphics
;
Ortep-3 for Windows (Farrugia, 1997) and DIAMOND (Brandenburg, 1999)
;
_computing_publication_material
;
WinGX publication routines (Farrugia, 1999) and PLATON (Spek, 2003)
;
_computing_structure_refinement 'SHELXL-97 (Sheldrick, 2008)'
_computing_structure_solution 'SHELXS-97 (Sheldrick, 2008)'
_diffrn_ambient_temperature 293(2)
_diffrn_measured_fraction_theta_full 1
_diffrn_measured_fraction_theta_max 1
_diffrn_measurement_device_type 'Bruker SMART 1K CCD area detector'
_diffrn_measurement_method '\w scans'
_diffrn_radiation_monochromator graphite
_diffrn_radiation_type MoK\a
_diffrn_radiation_wavelength 0.71073
_diffrn_reflns_av_R_equivalents 0.0243
_diffrn_reflns_av_unetI/netI 0.0269
_diffrn_reflns_limit_h_max 10
_diffrn_reflns_limit_h_min -7
_diffrn_reflns_limit_k_max 22
_diffrn_reflns_limit_k_min -22
_diffrn_reflns_limit_l_max 17
_diffrn_reflns_limit_l_min -18
_diffrn_reflns_number 15562
_diffrn_reflns_theta_full 28
_diffrn_reflns_theta_max 28
_diffrn_reflns_theta_min 1.92
_diffrn_standards_number 0
_exptl_absorpt_coefficient_mu 0.095
_exptl_absorpt_correction_type none
_exptl_crystal_colour colourless
_exptl_crystal_density_diffrn 1.3
_exptl_crystal_density_meas 0
_exptl_crystal_density_method 'not measured'
_exptl_crystal_description block
_exptl_crystal_F_000 792
_exptl_crystal_size_max 0.52
_exptl_crystal_size_mid 0.5
_exptl_crystal_size_min 0.42
_refine_diff_density_max 0.155
_refine_diff_density_min -0.193
_refine_diff_density_rms 0.042
_refine_ls_extinction_coef 0.041(2)
_refine_ls_extinction_expression Fc^*^=kFc[1+0.001xFc^2^\l^3^/sin(2\q)]^-1/4^
_refine_ls_extinction_method SHELXL
_refine_ls_goodness_of_fit_ref 1.002
_refine_ls_hydrogen_treatment mixed
_refine_ls_matrix_type full
_refine_ls_number_parameters 263
_refine_ls_number_reflns 4586
_refine_ls_number_restraints 0
_refine_ls_restrained_S_all 1.002
_refine_ls_R_factor_all 0.0614
_refine_ls_R_factor_gt 0.0382
_refine_ls_shift/su_max 0.001
_refine_ls_shift/su_mean 0
_refine_ls_structure_factor_coef Fsqd
_refine_ls_weighting_details 'calc w=1/[\s^2^(Fo^2^)+(0.0539P)^2^+0.3505P] where P=(Fo^2^+2Fc^2^)/3'
_refine_ls_weighting_scheme calc
_refine_ls_wR_factor_gt 0.0963
_refine_ls_wR_factor_ref 0.1113
_reflns_number_gt 3251
_reflns_number_total 4586
_reflns_threshold_expression >2sigma(I)
_cod_data_source_file c1ce05442b.txt
_cod_data_source_block 2b
_cod_depositor_comments
;
The following automatic conversions were performed:

'_symmetry_cell_setting' value 'Monoclinic' changed to 'monoclinic'
according to /home/saulius/struct/CIF-dictionaries/cif_core.dic
dictionary named 'cif_core.dic' version 2.4.1 from 2010-06-29.

Automatic conversion script
Id: cif_fix_values 1715 2011-07-08 13:25:40Z adriana 
;
_cod_original_sg_symbol_H-M P2(1)/c
_cod_database_code 7206518

loop_
_symmetry_equiv_pos_as_xyz
'x, y, z'
'-x, y+1/2, -z+1/2'
'-x, -y, -z'
'x, -y-1/2, z-1/2'

loop_
_atom_site_label
_atom_site_type_symbol
_atom_site_fract_x
_atom_site_fract_y
_atom_site_fract_z
_atom_site_U_iso_or_equiv
_atom_site_adp_type
_atom_site_occupancy
_atom_site_symmetry_multiplicity
_atom_site_calc_flag
_atom_site_refinement_flags
C1 C 0.30546(14) 0.69874(7) 0.37258(9) 0.0346(3) Uani 1 1 d .
C2 C 0.42949(15) 0.65989(7) 0.33693(9) 0.0357(3) Uani 1 1 d .
H2A H 0.4085 0.6108 0.3088 0.043 Uiso 1 1 calc R
C3 C 0.58527(15) 0.69395(7) 0.34303(9) 0.0359(3) Uani 1 1 d .
C4 C 0.61872(16) 0.76628(8) 0.38631(10) 0.0402(3) Uani 1 1 d .
H4A H 0.7233 0.7888 0.3912 0.048 Uiso 1 1 calc R
C5 C 0.49490(17) 0.80460(8) 0.42219(11) 0.0451(3) Uani 1 1 d .
H5A H 0.5167 0.8532 0.4514 0.054 Uiso 1 1 calc R
C6 C 0.33905(16) 0.77167(8) 0.41530(10) 0.0416(3) Uani 1 1 d .
H6A H 0.2565 0.7984 0.4393 0.05 Uiso 1 1 calc R
C7 C 0.13661(15) 0.66147(8) 0.36463(11) 0.0429(3) Uani 1 1 d .
H7A H 0.1231 0.6214 0.3142 0.051 Uiso 1 1 calc R
H7B H 0.1309 0.6367 0.4271 0.051 Uiso 1 1 calc R
O1 O 0.00359(11) 0.71606(7) 0.34050(8) 0.0530(3) Uani 1 1 d .
H1 H 0.018(2) 0.7434(12) 0.2917(14) 0.079 Uiso 1 1 d .
O2 O 0.69995(12) 0.65375(6) 0.30255(9) 0.0534(3) Uani 1 1 d .
H2 H 0.799(3) 0.6783(11) 0.3156(14) 0.08 Uiso 1 1 d .
C8 C 0.88040(14) 0.53699(7) 0.11747(9) 0.0326(3) Uani 1 1 d .
C9 C 1.02318(14) 0.49202(7) 0.13864(9) 0.0345(3) Uani 1 1 d .
H9 H 1.0164 0.4403 0.1572 0.041 Uiso 1 1 calc R
C10 C 1.17624(14) 0.52369(7) 0.13224(9) 0.0340(3) Uani 1 1 d .
C11 C 1.18749(15) 0.60047(8) 0.10363(9) 0.0371(3) Uani 1 1 d .
H11 H 1.2901 0.6217 0.0988 0.045 Uiso 1 1 calc R
C12 C 1.04446(16) 0.64514(8) 0.08238(10) 0.0407(3) Uani 1 1 d .
H12 H 1.0511 0.6967 0.063 0.049 Uiso 1 1 calc R
C13 C 0.89155(15) 0.61397(8) 0.08966(10) 0.0390(3) Uani 1 1 d .
H13 H 0.7962 0.6447 0.0759 0.047 Uiso 1 1 calc R
C14 C 0.71526(15) 0.49969(8) 0.12173(10) 0.0401(3) Uani 1 1 d .
H14A H 0.6726 0.4744 0.0589 0.048 Uiso 1 1 calc R
H14B H 0.7329 0.4598 0.1725 0.048 Uiso 1 1 calc R
O3 O 0.59357(11) 0.55300(6) 0.14209(8) 0.0497(3) Uani 1 1 d .
H3 H 0.631(2) 0.5794(11) 0.1930(14) 0.075 Uiso 1 1 d .
O4 O 1.31366(11) 0.47662(6) 0.15600(8) 0.0493(3) Uani 1 1 d .
H4 H 1.404(2) 0.5019(11) 0.1529(14) 0.074 Uiso 1 1 d .
C15 C 1.60151(15) 0.37757(8) 0.37146(9) 0.0383(3) Uani 1 1 d .
C16 C 1.72613(15) 0.33517(8) 0.34166(9) 0.0379(3) Uani 1 1 d .
H16 H 1.7052 0.2846 0.3187 0.046 Uiso 1 1 calc R
C17 C 1.88246(16) 0.36776(8) 0.34581(10) 0.0392(3) Uani 1 1 d .
C18 C 1.91519(17) 0.44280(8) 0.37968(10) 0.0448(3) Uani 1 1 d .
H18 H 2.0203 0.4644 0.3829 0.054 Uiso 1 1 calc R
C19 C 1.79053(19) 0.48537(9) 0.40862(11) 0.0519(4) Uani 1 1 d .
H19 H 1.8116 0.5362 0.4308 0.062 Uiso 1 1 calc R
C20 C 1.63413(18) 0.45343(9) 0.40501(11) 0.0491(4) Uani 1 1 d .
H20 H 1.551 0.4826 0.425 0.059 Uiso 1 1 calc R
C21 C 1.43383(16) 0.34081(9) 0.36960(11) 0.0484(4) Uani 1 1 d .
H21A H 1.426 0.2931 0.3314 0.058 Uiso 1 1 calc R
H21B H 1.4249 0.3272 0.4366 0.058 Uiso 1 1 calc R
O5 O 1.29835(12) 0.39032(8) 0.32824(9) 0.0633(3) Uani 1 1 d .
H5 H 1.319(3) 0.4098(12) 0.2743(16) 0.095 Uiso 1 1 d .
O6 O 2.00044(13) 0.32314(6) 0.31413(9) 0.0569(3) Uani 1 1 d .
H6 H 2.097(3) 0.3477(12) 0.3219(15) 0.085 Uiso 1 1 d .

loop_
_atom_site_aniso_label
_atom_site_aniso_U_11
_atom_site_aniso_U_22
_atom_site_aniso_U_33
_atom_site_aniso_U_23
_atom_site_aniso_U_13
_atom_site_aniso_U_12
C1 0.0245(6) 0.0445(7) 0.0348(6) 0.0020(5) 0.0062(5) -0.0014(5)
C2 0.0283(6) 0.0367(6) 0.0424(7) -0.0035(5) 0.0075(5) -0.0011(5)
C3 0.0249(6) 0.0414(7) 0.0423(7) -0.0013(5) 0.0087(5) 0.0010(5)
C4 0.0265(6) 0.0438(7) 0.0496(7) -0.0020(6) 0.0060(5) -0.0054(5)
C5 0.0370(7) 0.0415(7) 0.0550(8) -0.0120(6) 0.0049(6) -0.0018(6)
C6 0.0306(7) 0.0495(8) 0.0460(7) -0.0087(6) 0.0104(5) 0.0042(6)
C7 0.0268(6) 0.0522(8) 0.0515(8) 0.0014(6) 0.0120(6) -0.0029(6)
O1 0.0239(5) 0.0683(7) 0.0688(7) 0.0069(5) 0.0144(5) 0.0007(5)
O2 0.0285(5) 0.0542(6) 0.0820(8) -0.0192(5) 0.0219(5) -0.0026(4)
C8 0.0221(6) 0.0412(7) 0.0349(6) -0.0016(5) 0.0070(5) -0.0021(5)
C9 0.0264(6) 0.0366(6) 0.0415(7) 0.0032(5) 0.0093(5) -0.0017(5)
C10 0.0226(6) 0.0433(7) 0.0370(6) 0.0018(5) 0.0075(5) 0.0026(5)
C11 0.0251(6) 0.0450(7) 0.0430(7) 0.0008(6) 0.0113(5) -0.0063(5)
C12 0.0365(7) 0.0365(6) 0.0506(7) 0.0050(6) 0.0121(6) -0.0012(5)
C13 0.0269(6) 0.0434(7) 0.0469(7) 0.0029(6) 0.0082(5) 0.0053(5)
C14 0.0226(6) 0.0474(7) 0.0512(8) -0.0009(6) 0.0094(5) -0.0024(5)
O3 0.0230(5) 0.0610(6) 0.0675(7) -0.0096(5) 0.0145(4) -0.0014(4)
O4 0.0228(5) 0.0534(6) 0.0734(7) 0.0146(5) 0.0132(4) 0.0053(4)
C15 0.0288(6) 0.0514(8) 0.0345(6) 0.0044(6) 0.0054(5) 0.0012(6)
C16 0.0306(6) 0.0408(7) 0.0423(7) 0.0000(5) 0.0072(5) -0.0025(5)
C17 0.0295(6) 0.0455(7) 0.0427(7) 0.0029(6) 0.0076(5) -0.0004(5)
C18 0.0363(7) 0.0488(8) 0.0472(8) 0.0018(6) 0.0028(6) -0.0097(6)
C19 0.0540(9) 0.0455(8) 0.0530(8) -0.0068(7) 0.0032(7) -0.0028(7)
C20 0.0419(8) 0.0561(9) 0.0490(8) -0.0060(7) 0.0085(6) 0.0107(7)
C21 0.0296(7) 0.0644(9) 0.0520(8) 0.0092(7) 0.0097(6) 0.0009(6)
O5 0.0264(5) 0.0895(9) 0.0752(8) 0.0275(7) 0.0130(5) 0.0060(5)
O6 0.0317(5) 0.0575(6) 0.0860(8) -0.0100(6) 0.0225(5) -0.0025(5)

loop_
_atom_type_symbol
_atom_type_description
_atom_type_scat_dispersion_real
_atom_type_scat_dispersion_imag
_atom_type_scat_source
C C 0.0033 0.0016 'International Tables Vol C Tables 4.2.6.8 and 6.1.1.4'
H H 0 0 'International Tables Vol C Tables 4.2.6.8 and 6.1.1.4'
O O 0.0106 0.006 'International Tables Vol C Tables 4.2.6.8 and 6.1.1.4'

loop_
_exptl_crystal_face_index_h
_exptl_crystal_face_index_k
_exptl_crystal_face_index_l
_exptl_crystal_face_perp_dist
0 0 -1 0.26
0 0 1 0.26
0 -1 0 0.25
0 1 0 0.25
1 1 0 0.21
-1 -1 0 0.21
6 -2 -3 0.22
-6 4 -1 0.22

loop_
_geom_angle_atom_site_label_1
_geom_angle_atom_site_label_2
_geom_angle_atom_site_label_3
_geom_angle
C2 C1 C6 119.24(11)
C2 C1 C7 119.71(11)
C6 C1 C7 121.05(11)
C1 C2 C3 120.25(11)
C1 C2 H2A 119.9
C3 C2 H2A 119.9
O2 C3 C4 122.42(11)
O2 C3 C2 117.21(11)
C4 C3 C2 120.36(11)
C5 C4 C3 119.16(12)
C5 C4 H4A 120.4
C3 C4 H4A 120.4
C4 C5 C6 120.90(12)
C4 C5 H5A 119.5
C6 C5 H5A 119.5
C5 C6 C1 120.08(12)
C5 C6 H6A 120
C1 C6 H6A 120
O1 C7 C1 112.59(11)
O1 C7 H7A 109.1
C1 C7 H7A 109.1
O1 C7 H7B 109.1
C1 C7 H7B 109.1
H7A C7 H7B 107.8
C7 O1 H1 109.1(14)
C3 O2 H2 110.3(12)
C9 C8 C13 119.52(11)
C9 C8 C14 118.73(11)
C13 C8 C14 121.70(11)
C8 C9 C10 120.28(11)
C8 C9 H9 119.9
C10 C9 H9 119.9
O4 C10 C9 117.55(11)
O4 C10 C11 122.15(11)
C9 C10 C11 120.30(11)
C12 C11 C10 119.22(11)
C12 C11 H11 120.4
C10 C11 H11 120.4
C11 C12 C13 120.67(12)
C11 C12 H12 119.7
C13 C12 H12 119.7
C12 C13 C8 120.01(12)
C12 C13 H13 120
C8 C13 H13 120
O3 C14 C8 113.72(11)
O3 C14 H14A 108.8
C8 C14 H14A 108.8
O3 C14 H14B 108.8
C8 C14 H14B 108.8
H14A C14 H14B 107.7
C14 O3 H3 110.9(13)
C10 O4 H4 111.0(12)
C16 C15 C20 119.28(12)
C16 C15 C21 119.87(12)
C20 C15 C21 120.84(12)
C15 C16 C17 120.28(12)
C15 C16 H16 119.9
C17 C16 H16 119.9
O6 C17 C18 121.95(12)
O6 C17 C16 117.59(12)
C18 C17 C16 120.46(12)
C19 C18 C17 119.30(13)
C19 C18 H18 120.4
C17 C18 H18 120.4
C18 C19 C20 120.78(13)
C18 C19 H19 119.6
C20 C19 H19 119.6
C19 C20 C15 119.90(13)
C19 C20 H20 120.1
C15 C20 H20 120.1
O5 C21 C15 113.00(12)
O5 C21 H21A 109
C15 C21 H21A 109
O5 C21 H21B 109
C15 C21 H21B 109
H21A C21 H21B 107.8
C21 O5 H5 108.1(14)
C17 O6 H6 111.3(13)

loop_
_geom_bond_atom_site_label_1
_geom_bond_atom_site_label_2
_geom_bond_distance
C1 C2 1.3845(17)
C1 C6 1.3893(18)
C1 C7 1.5077(17)
C2 C3 1.3906(17)
C2 H2A 0.93
C3 O2 1.3706(15)
C3 C4 1.3830(18)
C4 C5 1.3802(18)
C4 H4A 0.93
C5 C6 1.3818(19)
C5 H5A 0.93
C6 H6A 0.93
C7 O1 1.4261(17)
C7 H7A 0.97
C7 H7B 0.97
O1 H1 0.85(2)
O2 H2 0.90(2)
C8 C9 1.3834(16)
C8 C13 1.3858(18)
C8 C14 1.5079(16)
C9 C10 1.3850(16)
C9 H9 0.93
C10 O4 1.3717(15)
C10 C11 1.3858(18)
C11 C12 1.3823(18)
C11 H11 0.93
C12 C13 1.3835(17)
C12 H12 0.93
C13 H13 0.93
C14 O3 1.4220(16)
C14 H14A 0.97
C14 H14B 0.97
O3 H3 0.841(19)
O4 H4 0.864(19)
C15 C16 1.3811(18)
C15 C20 1.392(2)
C15 C21 1.5067(18)
C16 C17 1.3878(17)
C16 H16 0.93
C17 O6 1.3710(16)
C17 C18 1.3800(19)
C18 C19 1.378(2)
C18 H18 0.93
C19 C20 1.385(2)
C19 H19 0.93
C20 H20 0.93
C21 O5 1.4244(17)
C21 H21A 0.97
C21 H21B 0.97
O5 H5 0.86(2)
O6 H6 0.88(2)

loop_
_geom_hbond_atom_site_label_D
_geom_hbond_atom_site_label_H
_geom_hbond_atom_site_label_A
_geom_hbond_distance_DH
_geom_hbond_distance_HA
_geom_hbond_distance_DA
_geom_hbond_angle_DHA
_geom_hbond_site_symmetry_A
O1 H1 O6 0.85(2) 1.99(2) 2.8124(16) 164.3(19) 2_755
O2 H2 O1 0.90(2) 1.76(2) 2.6617(14) 173.7(18) 1_655
O3 H3 O2 0.841(19) 1.975(19) 2.8093(16) 171.7(18) .
O4 H4 O3 0.864(19) 1.818(19) 2.6807(14) 177.7(19) 1_655
O5 H5 O4 0.86(2) 1.99(2) 2.8247(16) 163(2) .
O6 H6 O5 0.88(2) 1.79(2) 2.6706(15) 173.8(19) 1_655

loop_
_geom_torsion_atom_site_label_1
_geom_torsion_atom_site_label_2
_geom_torsion_atom_site_label_3
_geom_torsion_atom_site_label_4
_geom_torsion
C6 C1 C2 C3 -0.63(19)
C7 C1 C2 C3 179.42(12)
C1 C2 C3 O2 -177.29(12)
C1 C2 C3 C4 1.16(19)
O2 C3 C4 C5 177.54(13)
C2 C3 C4 C5 -0.8(2)
C3 C4 C5 C6 0.0(2)
C4 C5 C6 C1 0.5(2)
C2 C1 C6 C5 -0.2(2)
C7 C1 C6 C5 179.73(13)
C2 C1 C7 O1 -141.10(12)
C6 C1 C7 O1 38.95(17)
C13 C8 C9 C10 0.09(19)
C14 C8 C9 C10 177.85(11)
C8 C9 C10 O4 178.76(11)
C8 C9 C10 C11 -0.64(19)
O4 C10 C11 C12 -178.85(12)
C9 C10 C11 C12 0.52(19)
C10 C11 C12 C13 0.1(2)
C11 C12 C13 C8 -0.7(2)
C9 C8 C13 C12 0.57(19)
C14 C8 C13 C12 -177.12(12)
C9 C8 C14 O3 153.87(12)
C13 C8 C14 O3 -28.42(17)
C20 C15 C16 C17 0.43(19)
C21 C15 C16 C17 -178.13(12)
C15 C16 C17 O6 -179.24(12)
C15 C16 C17 C18 0.0(2)
O6 C17 C18 C19 178.66(13)
C16 C17 C18 C19 -0.5(2)
C17 C18 C19 C20 0.7(2)
C18 C19 C20 C15 -0.3(2)
C16 C15 C20 C19 -0.3(2)
C21 C15 C20 C19 178.25(13)
C16 C15 C21 O5 -134.96(13)
C20 C15 C21 O5 46.50(18)
